data_7000860
loop_
_publ_author_name
'Singh, W. Marjit'
'Baruah, Jubaraj B.'

_publ_section_title
;
 Coordination polymers of zinc with
 2,2&#x2032;-(2,3-bis-phenylsulfanylnaphthalene-1,4-yloxy)diacetic acid
;
_journal_issue 13
_journal_name_full 'Dalton Transactions'
_journal_page_first 2352
_journal_page_last 2358
_journal_paper_doi 10.1039/b819012g
_journal_year 2009
_chemical_formula_sum 'C58 H52 N2 O16 S4 Zn2'
_chemical_formula_weight 1292.00
_chemical_name_systematic
;
?
;
_space_group_IT_number 2
_symmetry_cell_setting triclinic
_symmetry_space_group_name_Hall '-P 1'
_symmetry_space_group_name_H-M 'P -1'
_atom_sites_solution_hydrogens geom
_atom_sites_solution_primary direct
_atom_sites_solution_secondary difmap
_audit_creation_method SHELXL-97
_cell_angle_alpha 94.935(8)
_cell_angle_beta 96.422(8)
_cell_angle_gamma 99.363(10)
_cell_formula_units_Z 2
_cell_length_a 10.329(5)
_cell_length_b 15.393(7)
_cell_length_c 18.958(9)
_cell_measurement_reflns_used 2155
_cell_measurement_temperature 296(2)
_cell_measurement_theta_max 22.89
_cell_measurement_theta_min 4.04
_cell_volume 2939(2)
_computing_cell_refinement 'Bruker SMART'
_computing_data_collection 'Bruker SMART'
_computing_data_reduction 'Bruker SAINT'
_computing_molecular_graphics 'Bruker SHELXTL'
_computing_publication_material 'Bruker SHELXTL'
_computing_structure_refinement 'SHELXL-97 (Sheldrick, 1997)'
_computing_structure_solution 'SHELXS-97 (Sheldrick, 1990)'
_diffrn_ambient_temperature 296(2)
_diffrn_measured_fraction_theta_full 0.959
_diffrn_measured_fraction_theta_max 0.959
_diffrn_measurement_device_type 'CCD area detector'
_diffrn_measurement_method 'phi and omega scans'
_diffrn_radiation_monochromator graphite
_diffrn_radiation_source 'fine-focus sealed tube'
_diffrn_radiation_type MoK\a
_diffrn_radiation_wavelength 0.71073
_diffrn_reflns_av_R_equivalents 0.0785
_diffrn_reflns_av_sigmaI/netI 0.1323
_diffrn_reflns_limit_h_max 4
_diffrn_reflns_limit_h_min -12
_diffrn_reflns_limit_k_max 18
_diffrn_reflns_limit_k_min -16
_diffrn_reflns_limit_l_max 22
_diffrn_reflns_limit_l_min -22
_diffrn_reflns_number 17239
_diffrn_reflns_theta_full 25.50
_diffrn_reflns_theta_max 25.50
_diffrn_reflns_theta_min 3.85
_exptl_absorpt_coefficient_mu 1.028
_exptl_absorpt_correction_type none
_exptl_crystal_colour colorless
_exptl_crystal_density_diffrn 1.460
_exptl_crystal_density_method 'not measured'
_exptl_crystal_description blocks
_exptl_crystal_F_000 1332
_exptl_crystal_size_max 0.50
_exptl_crystal_size_mid 0.28
_exptl_crystal_size_min 0.20
_refine_diff_density_max 0.892
_refine_diff_density_min -1.191
_refine_diff_density_rms 0.106
_refine_ls_extinction_method none
_refine_ls_goodness_of_fit_ref 0.983
_refine_ls_hydrogen_treatment mixed
_refine_ls_matrix_type full
_refine_ls_number_parameters 751
_refine_ls_number_reflns 10504
_refine_ls_number_restraints 0
_refine_ls_restrained_S_all 0.983
_refine_ls_R_factor_all 0.1467
_refine_ls_R_factor_gt 0.0702
_refine_ls_shift/su_max 0.001
_refine_ls_shift/su_mean 0.000
_refine_ls_structure_factor_coef Fsqd
_refine_ls_weighting_details 'calc w=1/[\s^2^(Fo^2^)+(0.1031P)^2^+0.0000P] where P=(Fo^2^+2Fc^2^)/3'
_refine_ls_weighting_scheme calc
_refine_ls_wR_factor_gt 0.1627
_refine_ls_wR_factor_ref 0.2098
_reflns_number_gt 5478
_reflns_number_total 10504
_reflns_threshold_expression >2sigma(I)
_cod_data_source_file b819012g.txt
_cod_data_source_block 2tpznpyra
_cod_depositor_comments
;
The following automatic conversions were performed:
'_symmetry_cell_setting' value 'Triclinic' changed to 'triclinic'
according to '/home/saulius/struct/CIF-dictionaries/cif_core.dic'
dictionary named 'cif_core.dic' version 2.4.1 from 2010-06-29.

Automatic conversion script
Id: cif_fix_enum 1527 2010-12-29 10:47:43Z saulius 
;
_cod_original_sg_symbol_H-M P-1
_cod_database_code 7000860

loop_
_symmetry_equiv_pos_as_xyz
'x, y, z'
'-x, -y, -z'

loop_
_atom_site_label
_atom_site_type_symbol
_atom_site_fract_x
_atom_site_fract_y
_atom_site_fract_z
_atom_site_U_iso_or_equiv
_atom_site_adp_type
_atom_site_occupancy
_atom_site_symmetry_multiplicity
_atom_site_calc_flag
_atom_site_refinement_flags
_atom_site_disorder_assembly
_atom_site_disorder_group
Zn1 Zn 1.04922(8) 0.67957(5) 0.20856(4) 0.0389(2) Uani 1 1 d . . .
Zn2 Zn 1.02516(7) 0.83391(5) 0.31326(4) 0.0364(2) Uani 1 1 d . . .
S1 S 0.43430(17) 0.95034(13) -0.10382(10) 0.0459(5) Uani 1 1 d . . .
S2 S 0.47509(17) 0.81738(13) 0.01804(9) 0.0451(5) Uani 1 1 d . . .
S3 S 1.58729(18) 0.66517(14) 0.52511(11) 0.0532(5) Uani 1 1 d . . .
S4 S 1.54642(18) 0.51622(12) 0.63295(10) 0.0453(5) Uani 1 1 d . . .
O1 O 0.6826(4) 0.9972(3) -0.1766(2) 0.0410(11) Uani 1 1 d . . .
O2 O 0.7550(5) 0.7896(3) 0.0468(2) 0.0402(11) Uani 1 1 d . . .
O3 O 0.8883(5) 0.8475(4) 0.2294(3) 0.0567(14) Uani 1 1 d . . .
O4 O 0.9112(5) 0.7368(4) 0.1505(3) 0.0555(13) Uani 1 1 d . . .
O6 O 0.8876(5) 0.7390(4) 0.3441(3) 0.0609(15) Uani 1 1 d . . .
O7 O 0.9023(5) 0.6258(3) 0.2640(3) 0.0572(14) Uani 1 1 d . . .
O9 O 1.1686(5) 0.7813(3) 0.3683(3) 0.0510(13) Uani 1 1 d . . .
O8 O 1.1825(5) 0.6660(4) 0.2923(3) 0.0591(14) Uani 1 1 d . . .
O11 O 1.3272(5) 0.7243(3) 0.4732(2) 0.0432(11) Uani 1 1 d . . .
O12 O 1.2750(5) 0.4853(3) 0.6776(2) 0.0484(12) Uani 1 1 d . . .
O10 O 1.0130(5) 0.9447(3) 0.3727(2) 0.0463(12) Uani 1 1 d . . .
N1 N 1.0305(7) 1.0948(4) 0.3767(3) 0.0524(16) Uani 1 1 d . . .
C3 C 0.6964(6) 0.9457(4) -0.1202(3) 0.0313(14) Uani 1 1 d . . .
C4 C 0.8236(6) 0.9239(4) -0.1009(3) 0.0339(15) Uani 1 1 d . . .
C5 C 0.9316(7) 0.9531(5) -0.1390(4) 0.0459(18) Uani 1 1 d . . .
H5 H 0.9203 0.9874 -0.1765 0.055 Uiso 1 1 calc R . .
C6 C 1.0532(7) 0.9298(5) -0.1194(4) 0.056(2) Uani 1 1 d . . .
H6 H 1.1226 0.9462 -0.1455 0.067 Uiso 1 1 calc R . .
C7 C 1.0736(7) 0.8824(5) -0.0615(4) 0.054(2) Uani 1 1 d . . .
H7 H 1.1574 0.8697 -0.0483 0.065 Uiso 1 1 calc R . .
C8 C 0.9725(7) 0.8538(5) -0.0233(4) 0.0463(18) Uani 1 1 d . . .
H8 H 0.9874 0.8216 0.0152 0.056 Uiso 1 1 calc R . .
C9 C 0.8438(6) 0.8743(4) -0.0433(3) 0.0352(15) Uani 1 1 d . . .
C10 C 0.7331(6) 0.8424(4) -0.0082(3) 0.0354(15) Uani 1 1 d . . .
C11 C 0.6079(6) 0.8606(4) -0.0281(3) 0.0364(15) Uani 1 1 d . . .
C12 C 0.5897(6) 0.9152(4) -0.0850(3) 0.0366(15) Uani 1 1 d . . .
C19 C 0.3924(7) 0.7260(5) -0.0416(4) 0.0442(17) Uani 1 1 d . . .
C20 C 0.2589(7) 0.6933(5) -0.0335(4) 0.056(2) Uani 1 1 d . . .
H20 H 0.2187 0.7190 0.0026 0.067 Uiso 1 1 calc R . .
C21 C 0.1893(9) 0.6225(6) -0.0801(6) 0.076(3) Uani 1 1 d . . .
H21 H 0.1018 0.6013 -0.0746 0.091 Uiso 1 1 calc R . .
C24 C 0.4496(9) 0.6811(6) -0.0940(5) 0.067(2) Uani 1 1 d . . .
H24 H 0.5389 0.6986 -0.0977 0.080 Uiso 1 1 calc R . .
C23 C 0.3782(10) 0.6123(6) -0.1400(5) 0.073(3) Uani 1 1 d . . .
H23 H 0.4181 0.5851 -0.1754 0.088 Uiso 1 1 calc R . .
C13 C 0.3861(6) 0.9143(5) -0.1958(4) 0.0499(19) Uani 1 1 d . . .
C25 C 0.7712(8) 0.8384(5) 0.1162(4) 0.0529(19) Uani 1 1 d . . .
H25A H 0.6856 0.8346 0.1332 0.064 Uiso 1 1 calc R . .
H25B H 0.8043 0.9002 0.1122 0.064 Uiso 1 1 calc R . .
C26 C 0.8650(7) 0.8049(5) 0.1700(4) 0.0408(16) Uani 1 1 d . . .
C32 C 1.2131(7) 0.7125(5) 0.3506(4) 0.0422(17) Uani 1 1 d . . .
C27 C 0.8558(7) 0.6615(5) 0.3164(4) 0.0415(17) Uani 1 1 d . . .
C33 C 1.3174(8) 0.6845(5) 0.4013(4) 0.054(2) Uani 1 1 d . . .
H33A H 1.2982 0.6206 0.4011 0.065 Uiso 1 1 calc R . .
H33B H 1.4024 0.6994 0.3841 0.065 Uiso 1 1 calc R . .
C34 C 1.3191(6) 0.6654(4) 0.5240(3) 0.0369(15) Uani 1 1 d . . .
C35 C 1.1910(6) 0.6363(4) 0.5449(3) 0.0373(16) Uani 1 1 d . . .
C36 C 1.0783(7) 0.6685(5) 0.5138(4) 0.0465(18) Uani 1 1 d . . .
H36 H 1.0862 0.7088 0.4800 0.056 Uiso 1 1 calc R . .
C37 C 0.9561(8) 0.6381(6) 0.5355(5) 0.061(2) Uani 1 1 d . . .
H37 H 0.8820 0.6584 0.5152 0.073 Uiso 1 1 calc R . .
C38 C 0.9409(8) 0.5800(6) 0.5851(5) 0.064(2) Uani 1 1 d . . .
H38 H 0.8573 0.5611 0.5977 0.077 Uiso 1 1 calc R . .
C39 C 1.0516(7) 0.5478(5) 0.6179(4) 0.055(2) Uani 1 1 d . . .
H39 H 1.0415 0.5084 0.6522 0.066 Uiso 1 1 calc R . .
C40 C 1.1763(6) 0.5768(5) 0.5973(4) 0.0416(17) Uani 1 1 d . . .
C41 C 1.2911(7) 0.5435(4) 0.6255(3) 0.0380(16) Uani 1 1 d . . .
C42 C 1.4142(6) 0.5712(4) 0.6040(3) 0.0360(15) Uani 1 1 d . . .
C43 C 1.4287(6) 0.6333(4) 0.5531(3) 0.0359(15) Uani 1 1 d . . .
C50 C 1.6449(7) 0.5905(5) 0.7030(3) 0.0404(16) Uani 1 1 d . . .
C51 C 1.6163(8) 0.6701(5) 0.7282(4) 0.053(2) Uani 1 1 d . . .
H51 H 1.5390 0.6879 0.7093 0.064 Uiso 1 1 calc R . .
C52 C 1.7007(10) 0.7242(6) 0.7813(5) 0.068(2) Uani 1 1 d . . .
H52 H 1.6796 0.7780 0.7982 0.082 Uiso 1 1 calc R . .
C53 C 1.8169(10) 0.6994(7) 0.8098(5) 0.074(3) Uani 1 1 d . . .
H53 H 1.8756 0.7367 0.8446 0.088 Uiso 1 1 calc R . .
C54 C 1.8422(10) 0.6204(7) 0.7859(5) 0.080(3) Uani 1 1 d . . .
H54 H 1.9187 0.6025 0.8057 0.096 Uiso 1 1 calc R . .
C55 C 1.7592(8) 0.5644(6) 0.7330(4) 0.060(2) Uani 1 1 d . . .
H55 H 1.7797 0.5098 0.7176 0.072 Uiso 1 1 calc R . .
C44 C 1.6073(7) 0.7810(6) 0.5272(5) 0.066(2) Uani 1 1 d . . .
C45 C 1.5925(12) 0.8365(8) 0.5846(8) 0.112(4) Uani 1 1 d . . .
H45 H 1.5650 0.8118 0.6247 0.134 Uiso 1 1 calc R . .
C46 C 1.6163(13) 0.9269(9) 0.5863(11) 0.149(7) Uani 1 1 d . . .
H46 H 1.6004 0.9620 0.6258 0.179 Uiso 1 1 calc R . .
C49 C 1.6584(13) 0.8180(9) 0.4687(7) 0.118(5) Uani 1 1 d . . .
H49 H 1.6728 0.7828 0.4290 0.141 Uiso 1 1 calc R . .
C28 C 0.7490(8) 0.6053(5) 0.3489(4) 0.053(2) Uani 1 1 d . . .
H45A H 0.7738 0.6104 0.4002 0.063 Uiso 1 1 calc R . .
H45B H 0.6675 0.6285 0.3402 0.063 Uiso 1 1 calc R . .
C14 C 0.3604(12) 0.8258(7) -0.2212(6) 0.104(4) Uani 1 1 d . . .
H14 H 0.3750 0.7840 -0.1900 0.124 Uiso 1 1 calc R . .
C16 C 0.2987(15) 0.8548(16) -0.3379(8) 0.137(7) Uani 1 1 d . . .
H16 H 0.2736 0.8348 -0.3860 0.164 Uiso 1 1 calc R . .
C29 C 1.0374(8) 1.0164(5) 0.3463(4) 0.054(2) Uani 1 1 d . . .
H29 H 1.0628 1.0138 0.3008 0.065 Uiso 1 1 calc R . .
C30 C 0.9937(11) 1.1053(6) 0.4478(5) 0.073(3) Uani 1 1 d . . .
H30A H 0.9413 1.0512 0.4575 0.110 Uiso 1 1 calc R . .
H30B H 0.9432 1.1523 0.4514 0.110 Uiso 1 1 calc R . .
H30C H 1.0720 1.1195 0.4819 0.110 Uiso 1 1 calc R . .
C31 C 1.0645(11) 1.1744(6) 0.3414(5) 0.081(3) Uani 1 1 d . . .
H31A H 1.1423 1.2109 0.3675 0.121 Uiso 1 1 calc R . .
H31B H 0.9924 1.2068 0.3398 0.121 Uiso 1 1 calc R . .
H31C H 1.0813 1.1581 0.2937 0.121 Uiso 1 1 calc R . .
C22 C 0.2435(11) 0.5827(6) -0.1336(6) 0.080(3) Uani 1 1 d . . .
H22 H 0.1931 0.5370 -0.1653 0.096 Uiso 1 1 calc R . .
C18 C 0.3666(12) 0.9728(8) -0.2435(6) 0.093(3) Uani 1 1 d . . .
H18 H 0.3845 1.0332 -0.2285 0.111 Uiso 1 1 calc R . .
C17 C 0.3193(15) 0.9434(13) -0.3162(7) 0.132(6) Uani 1 1 d . . .
H17 H 0.3026 0.9837 -0.3484 0.159 Uiso 1 1 calc R . .
C48 C 1.686(2) 0.9107(17) 0.4733(14) 0.196(11) Uani 1 1 d . . .
H48 H 1.7227 0.9370 0.4360 0.236 Uiso 1 1 calc R . .
C47 C 1.6626(18) 0.9647(11) 0.5307(18) 0.187(13) Uani 1 1 d . . .
H47 H 1.6782 1.0260 0.5308 0.224 Uiso 1 1 calc R . .
C15 C 0.3139(16) 0.7978(11) -0.2917(9) 0.149(8) Uani 1 1 d . . .
H15 H 0.2930 0.7375 -0.3066 0.179 Uiso 1 1 calc R . .
O15 O 0.2521(6) 0.5119(5) 0.0863(3) 0.0809(18) Uani 1 1 d . . .
N2 N 0.4564(7) 0.5900(5) 0.1271(4) 0.068(2) Uani 1 1 d . . .
C56 C 0.3730(11) 0.5319(8) 0.0830(6) 0.089(3) Uani 1 1 d . . .
H56 H 0.4067 0.5029 0.0459 0.107 Uiso 1 1 calc R . .
O5 O 1.0464(6) 0.5804(4) 0.1343(4) 0.0535(14) Uani 1 1 d . . .
C1 C 0.7907(7) 1.1456(5) -0.1989(4) 0.0400(16) Uani 1 1 d . . .
C2 C 0.7005(8) 1.0897(5) -0.1566(4) 0.0494(19) Uani 1 1 d . . .
H2A H 0.7361 1.1015 -0.1065 0.059 Uiso 1 1 calc R . .
H2B H 0.6147 1.1080 -0.1619 0.059 Uiso 1 1 calc R . .
O14 O 0.8338(5) 1.1088(3) -0.2513(3) 0.0517(13) Uani 1 1 d . . .
O13 O 0.8122(5) 1.2252(3) -0.1777(3) 0.0588(14) Uani 1 1 d . . .
O16 O 0.8963(7) 0.6165(5) 0.0182(3) 0.088(2) Uani 1 1 d . . .
C58 C 0.5946(12) 0.6109(9) 0.1130(9) 0.144(6) Uani 1 1 d . . .
H58A H 0.6056 0.5768 0.0700 0.217 Uiso 1 1 calc R . .
H58B H 0.6519 0.5967 0.1522 0.217 Uiso 1 1 calc R . .
H58C H 0.6165 0.6728 0.1078 0.217 Uiso 1 1 calc R . .
C57 C 0.4159(14) 0.6402(11) 0.1823(8) 0.157(6) Uani 1 1 d . . .
H57A H 0.3774 0.6875 0.1636 0.235 Uiso 1 1 calc R . .
H57B H 0.4909 0.6645 0.2170 0.235 Uiso 1 1 calc R . .
H57C H 0.3516 0.6033 0.2045 0.235 Uiso 1 1 calc R . .
H5OA H 1.011(8) 0.573(5) 0.095(4) 0.05(3) Uiso 1 1 d . . .
H5OB H 1.123(12) 0.557(7) 0.123(5) 0.10(3) Uiso 1 1 d . . .

loop_
_atom_site_aniso_label
_atom_site_aniso_U_11
_atom_site_aniso_U_22
_atom_site_aniso_U_33
_atom_site_aniso_U_23
_atom_site_aniso_U_13
_atom_site_aniso_U_12
Zn1 0.0358(4) 0.0392(5) 0.0442(5) 0.0060(4) 0.0127(4) 0.0082(4)
Zn2 0.0338(4) 0.0363(5) 0.0415(5) 0.0069(3) 0.0107(3) 0.0076(3)
S1 0.0313(9) 0.0608(12) 0.0510(11) 0.0077(9) 0.0129(8) 0.0177(9)
S2 0.0351(9) 0.0549(12) 0.0461(10) 0.0070(8) 0.0179(8) 0.0002(8)
S3 0.0302(9) 0.0685(14) 0.0669(13) 0.0182(10) 0.0197(9) 0.0111(9)
S4 0.0359(9) 0.0438(11) 0.0567(11) 0.0046(8) 0.0019(8) 0.0112(8)
O1 0.037(3) 0.040(3) 0.048(3) 0.013(2) 0.010(2) 0.006(2)
O2 0.043(3) 0.038(3) 0.040(3) 0.005(2) 0.003(2) 0.009(2)
O3 0.057(3) 0.066(4) 0.048(3) 0.004(3) -0.002(3) 0.022(3)
O4 0.059(3) 0.061(3) 0.050(3) 0.010(3) 0.001(3) 0.025(3)
O6 0.053(3) 0.046(3) 0.084(4) 0.012(3) 0.025(3) -0.002(3)
O7 0.049(3) 0.061(3) 0.065(3) 0.017(3) 0.022(3) 0.005(3)
O9 0.048(3) 0.052(3) 0.057(3) 0.016(3) 0.006(2) 0.013(3)
O8 0.050(3) 0.075(4) 0.056(3) 0.010(3) 0.002(3) 0.024(3)
O11 0.041(3) 0.045(3) 0.047(3) 0.015(2) 0.006(2) 0.013(2)
O12 0.053(3) 0.039(3) 0.052(3) 0.007(2) 0.016(2) 0.000(2)
O10 0.052(3) 0.039(3) 0.053(3) 0.010(2) 0.015(2) 0.012(2)
N1 0.057(4) 0.040(4) 0.061(4) 0.006(3) 0.010(3) 0.011(3)
C3 0.027(3) 0.033(4) 0.036(4) 0.010(3) 0.010(3) 0.003(3)
C4 0.030(3) 0.027(3) 0.044(4) 0.003(3) 0.013(3) -0.002(3)
C5 0.038(4) 0.046(4) 0.061(5) 0.015(4) 0.019(3) 0.012(3)
C6 0.034(4) 0.062(5) 0.076(6) 0.012(4) 0.026(4) 0.012(4)
C7 0.021(3) 0.059(5) 0.084(6) 0.011(4) 0.012(4) 0.009(3)
C8 0.032(4) 0.053(5) 0.058(5) 0.013(4) 0.007(3) 0.016(3)
C9 0.025(3) 0.035(4) 0.044(4) 0.000(3) 0.004(3) 0.004(3)
C10 0.034(4) 0.035(4) 0.039(4) 0.010(3) 0.009(3) 0.003(3)
C11 0.031(3) 0.040(4) 0.041(4) 0.014(3) 0.011(3) 0.006(3)
C12 0.028(3) 0.034(4) 0.046(4) -0.001(3) 0.011(3) 0.002(3)
C19 0.036(4) 0.042(4) 0.057(4) 0.013(3) 0.011(3) 0.005(3)
C20 0.038(4) 0.048(5) 0.080(6) 0.010(4) 0.009(4) 0.002(4)
C21 0.042(5) 0.067(6) 0.111(8) 0.018(6) 0.003(5) -0.011(5)
C24 0.054(5) 0.065(6) 0.080(6) 0.002(5) 0.025(5) 0.000(4)
C23 0.081(7) 0.050(5) 0.086(6) -0.009(5) 0.026(5) 0.000(5)
C13 0.017(3) 0.069(5) 0.065(5) 0.005(4) 0.000(3) 0.017(3)
C25 0.062(5) 0.058(5) 0.041(4) 0.013(4) 0.002(4) 0.016(4)
C26 0.035(4) 0.048(4) 0.040(4) 0.009(3) 0.012(3) 0.004(3)
C32 0.040(4) 0.047(5) 0.043(4) 0.019(4) 0.012(3) 0.007(4)
C27 0.030(4) 0.052(5) 0.044(4) 0.011(4) 0.006(3) 0.005(3)
C33 0.057(5) 0.072(5) 0.043(4) 0.009(4) 0.013(4) 0.033(4)
C34 0.031(3) 0.038(4) 0.041(4) 0.007(3) 0.004(3) 0.004(3)
C35 0.026(3) 0.037(4) 0.047(4) -0.001(3) 0.004(3) 0.001(3)
C36 0.033(4) 0.049(4) 0.059(5) 0.002(4) 0.008(3) 0.012(3)
C37 0.036(4) 0.067(6) 0.079(6) -0.008(5) 0.005(4) 0.017(4)
C38 0.032(4) 0.078(6) 0.085(6) 0.001(5) 0.022(4) 0.010(4)
C39 0.035(4) 0.059(5) 0.072(5) 0.008(4) 0.023(4) 0.002(4)
C40 0.026(3) 0.047(4) 0.050(4) -0.001(3) 0.006(3) 0.006(3)
C41 0.038(4) 0.032(4) 0.042(4) 0.005(3) 0.012(3) -0.003(3)
C42 0.028(3) 0.037(4) 0.044(4) 0.006(3) 0.005(3) 0.005(3)
C43 0.021(3) 0.045(4) 0.043(4) 0.008(3) 0.007(3) 0.006(3)
C50 0.036(4) 0.045(4) 0.041(4) 0.008(3) 0.014(3) 0.005(3)
C51 0.045(4) 0.062(5) 0.050(5) -0.005(4) 0.008(4) 0.005(4)
C52 0.065(6) 0.062(6) 0.072(6) -0.011(5) 0.014(5) 0.005(5)
C53 0.064(6) 0.077(7) 0.067(6) -0.014(5) -0.002(5) -0.007(5)
C54 0.063(6) 0.100(8) 0.070(6) 0.010(6) -0.020(5) 0.011(6)
C55 0.046(5) 0.070(6) 0.060(5) 0.002(4) -0.010(4) 0.016(4)
C44 0.026(4) 0.077(6) 0.096(7) 0.038(6) 0.001(4) 0.000(4)
C45 0.088(8) 0.072(8) 0.194(13) 0.033(8) 0.081(9) 0.013(6)
C46 0.071(8) 0.069(9) 0.33(2) 0.039(11) 0.076(11) 0.016(6)
C49 0.117(10) 0.112(10) 0.115(9) 0.066(8) 0.011(8) -0.030(8)
C28 0.053(5) 0.042(5) 0.063(5) 0.009(4) 0.022(4) -0.001(4)
C14 0.112(9) 0.070(7) 0.113(9) -0.028(6) -0.057(7) 0.038(6)
C16 0.091(10) 0.21(2) 0.099(11) -0.060(13) -0.007(8) 0.062(12)
C29 0.064(5) 0.048(5) 0.055(5) 0.004(4) 0.018(4) 0.019(4)
C30 0.101(8) 0.056(5) 0.075(6) 0.008(4) 0.023(5) 0.040(5)
C31 0.103(8) 0.055(6) 0.092(7) 0.020(5) 0.036(6) 0.012(5)
C22 0.071(7) 0.063(6) 0.094(7) -0.003(5) 0.004(6) -0.017(5)
C18 0.100(9) 0.096(8) 0.074(7) 0.025(6) -0.009(6) -0.003(7)
C17 0.124(12) 0.184(16) 0.076(9) 0.043(10) -0.026(8) -0.002(11)
C48 0.16(2) 0.17(2) 0.25(3) 0.152(19) -0.007(18) -0.043(18)
C47 0.074(10) 0.074(11) 0.41(4) 0.103(17) -0.027(17) -0.008(9)
C15 0.162(15) 0.140(13) 0.131(12) -0.072(10) -0.088(11) 0.098(11)
O15 0.056(4) 0.109(5) 0.082(4) 0.003(4) 0.019(3) 0.024(4)
N2 0.051(4) 0.068(5) 0.091(5) 0.011(4) 0.025(4) 0.015(4)
C56 0.067(7) 0.108(9) 0.093(8) -0.016(6) 0.025(6) 0.020(6)
O5 0.044(3) 0.059(4) 0.054(4) -0.012(3) 0.008(3) 0.008(3)
C1 0.033(4) 0.039(4) 0.049(4) 0.015(3) 0.011(3) -0.001(3)
C2 0.051(4) 0.045(4) 0.063(5) 0.016(4) 0.033(4) 0.015(4)
O14 0.052(3) 0.053(3) 0.057(3) 0.017(2) 0.026(3) 0.010(3)
O13 0.052(3) 0.042(3) 0.083(4) 0.009(3) 0.023(3) 0.000(3)
O16 0.078(5) 0.105(5) 0.079(4) -0.004(4) 0.000(4) 0.025(4)
C58 0.074(8) 0.123(11) 0.248(17) 0.025(11) 0.091(10) 0.002(8)
C57 0.080(9) 0.204(16) 0.170(14) -0.064(12) 0.020(9) 0.017(10)

loop_
_atom_type_symbol
_atom_type_description
_atom_type_scat_dispersion_real
_atom_type_scat_dispersion_imag
_atom_type_scat_source
C C 0.0033 0.0016 'International Tables Vol C Tables 4.2.6.8 and 6.1.1.4'
H H 0.0000 0.0000 'International Tables Vol C Tables 4.2.6.8 and 6.1.1.4'
N N 0.0061 0.0033 'International Tables Vol C Tables 4.2.6.8 and 6.1.1.4'
O O 0.0106 0.0060 'International Tables Vol C Tables 4.2.6.8 and 6.1.1.4'
S S 0.1246 0.1234 'International Tables Vol C Tables 4.2.6.8 and 6.1.1.4'
Zn Zn 0.2839 1.4301 'International Tables Vol C Tables 4.2.6.8 and 6.1.1.4'

loop_
_geom_angle_atom_site_label_1
_geom_angle_atom_site_label_2
_geom_angle_atom_site_label_3
_geom_angle
_geom_angle_site_symmetry_1
_geom_angle_site_symmetry_3
_geom_angle_publ_flag
O5 Zn1 O8 107.5(3) . . ?
O5 Zn1 O13 100.9(2) . 2_775 ?
O8 Zn1 O13 88.9(2) . 2_775 ?
O5 Zn1 O7 100.7(2) . . ?
O8 Zn1 O7 88.3(2) . . ?
O13 Zn1 O7 158.0(2) 2_775 . ?
O5 Zn1 O4 95.2(3) . . ?
O8 Zn1 O4 157.3(2) . . ?
O13 Zn1 O4 86.0(2) 2_775 . ?
O7 Zn1 O4 88.3(2) . . ?
O10 Zn2 O9 105.3(2) . . ?
O10 Zn2 O6 104.9(2) . . ?
O9 Zn2 O6 88.7(2) . . ?
O10 Zn2 O3 96.9(2) . . ?
O9 Zn2 O3 157.6(2) . . ?
O6 Zn2 O3 88.4(2) . . ?
O10 Zn2 O14 96.90(19) . 2_775 ?
O9 Zn2 O14 89.2(2) . 2_775 ?
O6 Zn2 O14 157.9(2) . 2_775 ?
O3 Zn2 O14 85.2(2) . 2_775 ?
C13 S1 C12 103.7(3) . . ?
C19 S2 C11 102.2(3) . . ?
C44 S3 C43 104.5(4) . . ?
C50 S4 C42 104.9(3) . . ?
C3 O1 C2 115.2(5) . . ?
C10 O2 C25 112.4(5) . . ?
C26 O3 Zn2 128.1(5) . . ?
C26 O4 Zn1 127.4(5) . . ?
C27 O6 Zn2 125.9(5) . . ?
C27 O7 Zn1 128.9(5) . . ?
C32 O9 Zn2 128.2(5) . . ?
C32 O8 Zn1 128.9(5) . . ?
C34 O11 C33 114.8(5) . . ?
C41 O12 C28 114.4(5) . 2_766 ?
C29 O10 Zn2 117.9(4) . . ?
C29 N1 C30 120.6(7) . . ?
C29 N1 C31 121.5(7) . . ?
C30 N1 C31 117.9(7) . . ?
C12 C3 O1 121.3(6) . . ?
C12 C3 C4 121.2(6) . . ?
O1 C3 C4 117.4(5) . . ?
C9 C4 C3 119.7(5) . . ?
C9 C4 C5 119.4(6) . . ?
C3 C4 C5 120.9(6) . . ?
C6 C5 C4 119.3(7) . . ?
C6 C5 H5 120.4 . . ?
C4 C5 H5 120.4 . . ?
C5 C6 C7 121.1(7) . . ?
C5 C6 H6 119.4 . . ?
C7 C6 H6 119.4 . . ?
C8 C7 C6 121.3(7) . . ?
C8 C7 H7 119.4 . . ?
C6 C7 H7 119.4 . . ?
C7 C8 C9 119.3(7) . . ?
C7 C8 H8 120.4 . . ?
C9 C8 H8 120.4 . . ?
C4 C9 C10 118.4(6) . . ?
C4 C9 C8 119.6(6) . . ?
C10 C9 C8 122.0(6) . . ?
C11 C10 O2 120.6(5) . . ?
C11 C10 C9 122.3(6) . . ?
O2 C10 C9 117.1(6) . . ?
C10 C11 C12 118.8(5) . . ?
C10 C11 S2 119.4(5) . . ?
C12 C11 S2 121.8(5) . . ?
C3 C12 C11 119.4(6) . . ?
C3 C12 S1 121.1(5) . . ?
C11 C12 S1 119.2(4) . . ?
C24 C19 C20 117.8(7) . . ?
C24 C19 S2 125.2(6) . . ?
C20 C19 S2 116.9(6) . . ?
C21 C20 C19 118.9(8) . . ?
C21 C20 H20 120.6 . . ?
C19 C20 H20 120.6 . . ?
C22 C21 C20 122.8(8) . . ?
C22 C21 H21 118.6 . . ?
C20 C21 H21 118.6 . . ?
C23 C24 C19 122.0(8) . . ?
C23 C24 H24 119.0 . . ?
C19 C24 H24 119.0 . . ?
C24 C23 C22 119.8(9) . . ?
C24 C23 H23 120.1 . . ?
C22 C23 H23 120.1 . . ?
C18 C13 C14 117.1(9) . . ?
C18 C13 S1 121.0(7) . . ?
C14 C13 S1 121.9(7) . . ?
O2 C25 C26 112.9(6) . . ?
O2 C25 H25A 109.0 . . ?
C26 C25 H25A 109.0 . . ?
O2 C25 H25B 109.0 . . ?
C26 C25 H25B 109.0 . . ?
H25A C25 H25B 107.8 . . ?
O3 C26 O4 126.5(7) . . ?
O3 C26 C25 115.6(7) . . ?
O4 C26 C25 117.9(6) . . ?
O8 C32 O9 125.5(7) . . ?
O8 C32 C33 115.5(7) . . ?
O9 C32 C33 119.0(7) . . ?
O6 C27 O7 127.1(6) . . ?
O6 C27 C28 115.0(6) . . ?
O7 C27 C28 117.8(7) . . ?
O11 C33 C32 114.1(6) . . ?
O11 C33 H33A 108.7 . . ?
C32 C33 H33A 108.7 . . ?
O11 C33 H33B 108.7 . . ?
C32 C33 H33B 108.7 . . ?
H33A C33 H33B 107.6 . . ?
O11 C34 C43 122.0(6) . . ?
O11 C34 C35 117.3(6) . . ?
C43 C34 C35 120.7(6) . . ?
C40 C35 C36 119.6(6) . . ?
C40 C35 C34 120.1(6) . . ?
C36 C35 C34 120.3(6) . . ?
C37 C36 C35 118.2(7) . . ?
C37 C36 H36 120.9 . . ?
C35 C36 H36 120.9 . . ?
C38 C37 C36 122.6(8) . . ?
C38 C37 H37 118.7 . . ?
C36 C37 H37 118.7 . . ?
C37 C38 C39 120.6(7) . . ?
C37 C38 H38 119.7 . . ?
C39 C38 H38 119.7 . . ?
C40 C39 C38 118.5(7) . . ?
C40 C39 H39 120.7 . . ?
C38 C39 H39 120.7 . . ?
C39 C40 C35 120.5(7) . . ?
C39 C40 C41 121.4(7) . . ?
C35 C40 C41 118.0(6) . . ?
C42 C41 O12 121.5(6) . . ?
C42 C41 C40 121.3(6) . . ?
O12 C41 C40 117.2(6) . . ?
C41 C42 C43 120.3(6) . . ?
C41 C42 S4 118.1(5) . . ?
C43 C42 S4 121.1(5) . . ?
C34 C43 C42 119.7(5) . . ?
C34 C43 S3 121.2(5) . . ?
C42 C43 S3 119.1(5) . . ?
C51 C50 C55 118.8(7) . . ?
C51 C50 S4 124.9(6) . . ?
C55 C50 S4 116.3(6) . . ?
C50 C51 C52 120.7(8) . . ?
C50 C51 H51 119.7 . . ?
C52 C51 H51 119.7 . . ?
C51 C52 C53 120.6(9) . . ?
C51 C52 H52 119.7 . . ?
C53 C52 H52 119.7 . . ?
C54 C53 C52 118.1(9) . . ?
C54 C53 H53 120.9 . . ?
C52 C53 H53 120.9 . . ?
C53 C54 C55 122.6(9) . . ?
C53 C54 H54 118.7 . . ?
C55 C54 H54 118.7 . . ?
C54 C55 C50 119.1(8) . . ?
C54 C55 H55 120.4 . . ?
C50 C55 H55 120.4 . . ?
C45 C44 C49 118.6(10) . . ?
C45 C44 S3 124.4(8) . . ?
C49 C44 S3 116.5(10) . . ?
C44 C45 C46 123.3(13) . . ?
C44 C45 H45 118.4 . . ?
C46 C45 H45 118.4 . . ?
C47 C46 C45 119.7(18) . . ?
C47 C46 H46 120.1 . . ?
C45 C46 H46 120.1 . . ?
C48 C49 C44 116.6(16) . . ?
C48 C49 H49 121.7 . . ?
C44 C49 H49 121.7 . . ?
O12 C28 C27 114.2(6) 2_766 . ?
O12 C28 H45A 108.7 2_766 . ?
C27 C28 H45A 108.7 . . ?
O12 C28 H45B 108.7 2_766 . ?
C27 C28 H45B 108.7 . . ?
H45A C28 H45B 107.6 . . ?
C15 C14 C13 121.7(12) . . ?
C15 C14 H14 119.2 . . ?
C13 C14 H14 119.2 . . ?
C15 C16 C17 120.5(14) . . ?
C15 C16 H16 119.7 . . ?
C17 C16 H16 119.7 . . ?
O10 C29 N1 126.2(7) . . ?
O10 C29 H29 116.9 . . ?
N1 C29 H29 116.9 . . ?
N1 C30 H30A 109.5 . . ?
N1 C30 H30B 109.5 . . ?
H30A C30 H30B 109.5 . . ?
N1 C30 H30C 109.5 . . ?
H30A C30 H30C 109.5 . . ?
H30B C30 H30C 109.5 . . ?
N1 C31 H31A 109.5 . . ?
N1 C31 H31B 109.5 . . ?
H31A C31 H31B 109.5 . . ?
N1 C31 H31C 109.5 . . ?
H31A C31 H31C 109.5 . . ?
H31B C31 H31C 109.5 . . ?
C21 C22 C23 118.5(9) . . ?
C21 C22 H22 120.7 . . ?
C23 C22 H22 120.7 . . ?
C13 C18 C17 120.8(12) . . ?
C13 C18 H18 119.6 . . ?
C17 C18 H18 119.6 . . ?
C16 C17 C18 118.8(14) . . ?
C16 C17 H17 120.6 . . ?
C18 C17 H17 120.6 . . ?
C47 C48 C49 123(2) . . ?
C47 C48 H48 118.5 . . ?
C49 C48 H48 118.5 . . ?
C46 C47 C48 118.6(17) . . ?
C46 C47 H47 120.7 . . ?
C48 C47 H47 120.7 . . ?
C16 C15 C14 120.9(14) . . ?
C16 C15 H15 119.6 . . ?
C14 C15 H15 119.6 . . ?
C56 N2 C57 122.1(9) . . ?
C56 N2 C58 119.1(9) . . ?
C57 N2 C58 118.5(10) . . ?
O15 C56 N2 125.6(9) . . ?
O15 C56 H56 117.2 . . ?
N2 C56 H56 117.2 . . ?
Zn1 O5 H5OA 128(6) . . ?
Zn1 O5 H5OB 124(6) . . ?
H5OA O5 H5OB 96(8) . . ?
O13 C1 O14 126.8(6) . . ?
O13 C1 C2 114.0(6) . . ?
O14 C1 C2 119.1(6) . . ?
O1 C2 C1 114.9(5) . . ?
O1 C2 H2A 108.6 . . ?
C1 C2 H2A 108.5 . . ?
O1 C2 H2B 108.5 . . ?
C1 C2 H2B 108.6 . . ?
H2A C2 H2B 107.5 . . ?
C1 O14 Zn2 127.8(4) . 2_775 ?
C1 O13 Zn1 126.6(5) . 2_775 ?
N2 C58 H58A 109.5 . . ?
N2 C58 H58B 109.5 . . ?
H58A C58 H58B 109.5 . . ?
N2 C58 H58C 109.5 . . ?
H58A C58 H58C 109.5 . . ?
H58B C58 H58C 109.5 . . ?
N2 C57 H57A 109.5 . . ?
N2 C57 H57B 109.5 . . ?
H57A C57 H57B 109.5 . . ?
N2 C57 H57C 109.5 . . ?
H57A C57 H57C 109.5 . . ?
H57B C57 H57C 109.5 . . ?

loop_
_geom_bond_atom_site_label_1
_geom_bond_atom_site_label_2
_geom_bond_distance
_geom_bond_site_symmetry_2
_geom_bond_publ_flag
Zn1 O5 1.980(6) . ?
Zn1 O8 2.030(5) . ?
Zn1 O13 2.047(5) 2_775 ?
Zn1 O7 2.048(5) . ?
Zn1 O4 2.060(5) . ?
Zn2 O10 1.991(5) . ?
Zn2 O9 2.033(5) . ?
Zn2 O6 2.038(5) . ?
Zn2 O3 2.055(5) . ?
Zn2 O14 2.103(5) 2_775 ?
S1 C13 1.773(8) . ?
S1 C12 1.784(7) . ?
S2 C19 1.763(7) . ?
S2 C11 1.777(6) . ?
S3 C44 1.758(10) . ?
S3 C43 1.784(6) . ?
S4 C50 1.779(7) . ?
S4 C42 1.781(7) . ?
O1 C3 1.393(7) . ?
O1 C2 1.418(8) . ?
O2 C10 1.397(7) . ?
O2 C25 1.437(8) . ?
O3 C26 1.231(8) . ?
O4 C26 1.265(8) . ?
O6 C27 1.238(8) . ?
O7 C27 1.271(8) . ?
O9 C32 1.255(8) . ?
O8 C32 1.244(8) . ?
O11 C34 1.380(7) . ?
O11 C33 1.432(8) . ?
O12 C41 1.396(8) . ?
O12 C28 1.413(8) 2_766 ?
O10 C29 1.252(8) . ?
N1 C29 1.307(9) . ?
N1 C30 1.446(10) . ?
N1 C31 1.459(10) . ?
C3 C12 1.390(8) . ?
C3 C4 1.424(9) . ?
C4 C9 1.403(9) . ?
C4 C5 1.428(9) . ?
C5 C6 1.382(10) . ?
C5 H5 0.9300 . ?
C6 C7 1.384(11) . ?
C6 H6 0.9300 . ?
C7 C8 1.373(10) . ?
C7 H7 0.9300 . ?
C8 C9 1.433(9) . ?
C8 H8 0.9300 . ?
C9 C10 1.426(8) . ?
C10 C11 1.385(9) . ?
C11 C12 1.438(9) . ?
C19 C24 1.399(11) . ?
C19 C20 1.420(10) . ?
C20 C21 1.387(11) . ?
C20 H20 0.9300 . ?
C21 C22 1.360(14) . ?
C21 H21 0.9300 . ?
C24 C23 1.367(11) . ?
C24 H24 0.9300 . ?
C23 C22 1.414(14) . ?
C23 H23 0.9300 . ?
C13 C18 1.354(12) . ?
C13 C14 1.378(12) . ?
C25 C26 1.508(10) . ?
C25 H25A 0.9700 . ?
C25 H25B 0.9700 . ?
C32 C33 1.503(10) . ?
C27 C28 1.511(9) . ?
C33 H33A 0.9700 . ?
C33 H33B 0.9700 . ?
C34 C43 1.385(9) . ?
C34 C35 1.437(9) . ?
C35 C40 1.413(9) . ?
C35 C36 1.425(10) . ?
C36 C37 1.392(11) . ?
C36 H36 0.9300 . ?
C37 C38 1.356(11) . ?
C37 H37 0.9300 . ?
C38 C39 1.420(12) . ?
C38 H38 0.9300 . ?
C39 C40 1.403(9) . ?
C39 H39 0.9300 . ?
C40 C41 1.434(10) . ?
C41 C42 1.391(9) . ?
C42 C43 1.418(9) . ?
C50 C51 1.366(10) . ?
C50 C55 1.387(11) . ?
C51 C52 1.374(11) . ?
C51 H51 0.9300 . ?
C52 C53 1.384(14) . ?
C52 H52 0.9300 . ?
C53 C54 1.338(13) . ?
C53 H53 0.9300 . ?
C54 C55 1.379(12) . ?
C54 H54 0.9300 . ?
C55 H55 0.9300 . ?
C44 C45 1.364(15) . ?
C44 C49 1.404(13) . ?
C45 C46 1.369(16) . ?
C45 H45 0.9300 . ?
C46 C47 1.35(3) . ?
C46 H46 0.9300 . ?
C49 C48 1.40(2) . ?
C49 H49 0.9300 . ?
C28 O12 1.413(8) 2_766 ?
C28 H45A 0.9700 . ?
C28 H45B 0.9700 . ?
C14 C15 1.374(16) . ?
C14 H14 0.9300 . ?
C16 C15 1.31(2) . ?
C16 C17 1.365(19) . ?
C16 H16 0.9300 . ?
C29 H29 0.9300 . ?
C30 H30A 0.9600 . ?
C30 H30B 0.9600 . ?
C30 H30C 0.9600 . ?
C31 H31A 0.9600 . ?
C31 H31B 0.9600 . ?
C31 H31C 0.9600 . ?
C22 H22 0.9300 . ?
C18 C17 1.418(16) . ?
C18 H18 0.9300 . ?
C17 H17 0.9300 . ?
C48 C47 1.38(3) . ?
C48 H48 0.9300 . ?
C47 H47 0.9300 . ?
C15 H15 0.9300 . ?
O15 C56 1.247(12) . ?
N2 C56 1.303(12) . ?
N2 C57 1.390(14) . ?
N2 C58 1.471(12) . ?
C56 H56 0.9300 . ?
O5 H5OA 0.78(8) . ?
O5 H5OB 0.95(13) . ?
C1 O13 1.233(8) . ?
C1 O14 1.262(8) . ?
C1 C2 1.508(9) . ?
C2 H2A 0.9700 . ?
C2 H2B 0.9700 . ?
O14 Zn2 2.103(5) 2_775 ?
O13 Zn1 2.047(5) 2_775 ?
C58 H58A 0.9600 . ?
C58 H58B 0.9600 . ?
C58 H58C 0.9600 . ?
C57 H57A 0.9600 . ?
C57 H57B 0.9600 . ?
C57 H57C 0.9600 . ?
